data_1572164
loop_
_publ_author_name
'Madron du Vign&#xe9;, Adrien'
'Cramer, Nicolai'

_publ_section_title
;
 Streamlined synthetic assembly of &#x3b1;-chiral CAAC ligands and
 catalytic performance of their copper and ruthenium complexes.
;
_journal_issue 34
_journal_name_full 'Chemical science'
_journal_page_first 13864
_journal_page_last 13871
_journal_paper_doi 10.1039/d4sc04278f
_journal_volume 15
_journal_year 2024
_chemical_absolute_configuration rmad
_chemical_formula_moiety 'C23 H35 Cl Cu N S'
_chemical_formula_sum 'C23 H35 Cl Cu N S'
_chemical_formula_weight 456.57
_space_group_crystal_system monoclinic
_space_group_IT_number 4
_space_group_name_Hall 'P 2yb'
_space_group_name_H-M_alt 'P 1 21 1'
_atom_sites_solution_hydrogens geom
_atom_sites_solution_primary dual
_atom_sites_solution_secondary difmap
_audit_creation_date 2023-11-27
_audit_creation_method
;
Olex2 1.5
(compiled 2023.08.24 svn.re1ec1418 for OlexSys, GUI svn.r6817)
;
_audit_update_record
;
2024-06-27 deposited with the CCDC.	2024-07-24 downloaded from the CCDC.
;
_cell_angle_alpha 90
_cell_angle_beta 103.104(3)
_cell_angle_gamma 90
_cell_formula_units_Z 2
_cell_length_a 8.5182(2)
_cell_length_b 15.3074(5)
_cell_length_c 9.1646(3)
_cell_measurement_reflns_used 6828
_cell_measurement_temperature 140.0(3)
_cell_measurement_theta_max 72.7060
_cell_measurement_theta_min 4.9370
_cell_volume 1163.87(6)
_computing_cell_refinement 'CrysAlisPro 1.171.42.101a (Rigaku OD, 2023)'
_computing_data_collection 'CrysAlisPro 1.171.42.101a (Rigaku OD, 2023)'
_computing_data_reduction 'CrysAlisPro 1.171.42.101a (Rigaku OD, 2023)'
_computing_molecular_graphics 'Olex2 1.5 (Dolomanov et al., 2009)'
_computing_publication_material 'Olex2 1.5 (Dolomanov et al., 2009)'
_computing_structure_refinement 'SHELXL 2019/3 (Sheldrick, 2015)'
_computing_structure_solution 'SHELXT  (Sheldrick, 2015)'
_diffrn_ambient_environment N~2~
_diffrn_ambient_temperature 140.0(3)
_diffrn_detector 'CCD plate'
_diffrn_detector_area_resol_mean 5.2817
_diffrn_detector_type AtlasS2
_diffrn_measured_fraction_theta_full 1.000
_diffrn_measured_fraction_theta_max 0.979
_diffrn_measurement_details
;
List of Runs (angles in degrees, time in seconds):

  # Type    Start    End  Width  t~exp~   \w     \q     \k     \f   Frames
#--------------------------------------------------------------------------
  1  \w    -87.00 -54.00   1.00    6.50    --  -40.29 -26.00 -11.00   33
  2  \w     10.00 117.00   1.00    6.50    --   40.29  26.00 152.00  107
  3  \w     14.00  40.00   1.00    6.50    --   40.29 -26.00 -11.00   26
  4  \w     62.00 108.00   1.00   26.00    --  105.78 -26.00 -11.00   46
  5  \w    102.00 127.00   1.00   26.00    --  105.78  26.00 152.00   25
  6  \w     33.00  60.00   1.00   26.00    --  105.78 -26.00 -11.00   27
  7  \w   -110.00 -13.00   1.00    6.50    --  -40.29 -57.00 150.00   97
  8  \w    -51.00 -17.00   1.00    6.50    --  -40.29 -38.00-120.00   34
  9  \w    -42.00 -17.00   1.00    6.50    --  -40.29  26.00 152.00   25
 10  \w   -112.00 -12.00   1.00    6.50    --  -40.29 -57.00-120.00  100
 11  \w     14.00  41.00   1.00    6.50    --   40.29  57.00 -30.00   27
 12  \w     29.00  89.00   1.00    6.50    --   40.29-125.00-150.00   60
 13  \w     21.00  46.00   1.00    6.50    --   40.29  57.00 -90.00   25
 14  \w      6.00  78.00   1.00    6.50    --   40.29 -99.00   0.00   72
 15  \w     78.00 105.00   1.00   26.00    --  105.78  61.00-120.00   27
 16  \w     61.00  91.00   1.00   26.00    --  105.78 178.00   0.00   30
 17  \w     77.00 103.00   1.00   26.00    --  105.78  61.00 -60.00   26
 18  \w    109.00 141.00   1.00   26.00    --  105.78 178.00   0.00   32
 19  \w    121.00 158.00   1.00   26.00    --  105.78  61.00 -30.00   37
 20  \w     85.00 147.00   1.00   26.00    --  105.78  45.00-180.00   62
 21  \w     72.00 105.00   1.00   26.00    --  105.78 -94.00 -60.00   33
 22  \w     78.00 109.00   1.00   26.00    --  105.78  61.00-180.00   31
 23  \w     82.00 107.00   1.00   26.00    --  105.78  45.00 -60.00   25
 24  \w    113.00 174.00   1.00   26.00    --  105.78  61.00 -90.00   61
 25  \w     77.00 112.00   1.00   26.00    --  105.78  30.00-120.00   35
 26  \w     81.00 108.00   1.00   26.00    --  105.78  45.00 -30.00   27
 27  \w    105.00 167.00   1.00   26.00    --  105.78 111.00-180.00   62
 28  \w     82.00 109.00   1.00   26.00    --  105.78  45.00-120.00   27
 29  \w     80.00 122.00   1.00   26.00    --  105.78  45.00 -90.00   42
 30  \w     83.00 110.00   1.00   26.00    --  105.78  45.00-150.00   27
 31  \w     81.00 108.00   1.00   26.00    --  105.78  38.00 -69.63   27
 32  \w     78.00 106.00   1.00   26.00    --  105.78  61.00 -30.00   28
 33  \w     77.00 104.00   1.00   26.00    --  105.78  61.00 -90.00   27
 34  \w     78.00 103.00   1.00   26.00    --  105.78  61.00-150.00   25
 35  \w     83.00 110.00   1.00   26.00    --  105.78  30.00 -30.00   27
 36  \w     86.00 126.00   1.00   26.00    --  105.78  30.00 -90.00   40
 37  \w    112.00 170.00   1.00   26.00    --  105.78 111.00  90.00   58
 38  \w     26.00 106.00   1.00   26.00    --  105.78 -94.00  30.00   80
 39  \w     31.00  71.00   1.00   26.00    --  105.78 -94.00 -60.00   40
;
_diffrn_measurement_device 'four-circle diffractometer'
_diffrn_measurement_device_type 'SuperNova, Dual, Cu at home/near, AtlasS2'
_diffrn_measurement_method '\w scans'
_diffrn_orient_matrix_type 'CrysAlisPro convention (1999,Acta A55,543-557)'
_diffrn_orient_matrix_UB_11 0.0366484000
_diffrn_orient_matrix_UB_12 -0.0111847000
_diffrn_orient_matrix_UB_13 0.1714515000
_diffrn_orient_matrix_UB_21 0.1709877000
_diffrn_orient_matrix_UB_22 -0.0320690000
_diffrn_orient_matrix_UB_23 -0.0014574000
_diffrn_orient_matrix_UB_31 0.0621914000
_diffrn_orient_matrix_UB_32 0.0947931000
_diffrn_orient_matrix_UB_33 0.0196493000
_diffrn_radiation_monochromator mirror
_diffrn_radiation_probe x-ray
_diffrn_radiation_type 'Cu K\a'
_diffrn_radiation_wavelength 1.54184
_diffrn_reflns_av_R_equivalents 0.0465
_diffrn_reflns_av_unetI/netI 0.0510
_diffrn_reflns_Laue_measured_fraction_full 1.000
_diffrn_reflns_Laue_measured_fraction_max 0.979
_diffrn_reflns_limit_h_max 10
_diffrn_reflns_limit_h_min -10
_diffrn_reflns_limit_k_max 18
_diffrn_reflns_limit_k_min -17
_diffrn_reflns_limit_l_max 11
_diffrn_reflns_limit_l_min -11
_diffrn_reflns_number 10462
_diffrn_reflns_point_group_measured_fraction_full 0.957
_diffrn_reflns_point_group_measured_fraction_max 0.921
_diffrn_reflns_theta_full 67.684
_diffrn_reflns_theta_max 73.322
_diffrn_reflns_theta_min 4.955
_diffrn_source 'micro-focus sealed X-ray tube'
_diffrn_source_type 'SuperNova (Cu) X-ray Source'
_exptl_absorpt_coefficient_mu 3.255
_exptl_absorpt_correction_T_max 1.000
_exptl_absorpt_correction_T_min 0.309
_exptl_absorpt_correction_type gaussian
_exptl_absorpt_process_details
;
CrysAlisPro 1.171.42.101a (Rigaku Oxford Diffraction, 2023)
Numerical absorption correction based on gaussian integration over
a multifaceted crystal model
Empirical absorption correction using spherical harmonics,
implemented in SCALE3 ABSPACK scaling algorithm.
;
_exptl_crystal_colour 'clear pale colourless'
_exptl_crystal_density_diffrn 1.303
_exptl_crystal_description plate
_exptl_crystal_F_000 484
_exptl_crystal_size_max 0.398
_exptl_crystal_size_mid 0.122
_exptl_crystal_size_min 0.087
_refine_diff_density_max 1.344
_refine_diff_density_min -0.555
_refine_diff_density_rms 0.073
_refine_ls_abs_structure_details
;
 Flack x determined using 1729 quotients [(I+)-(I-)]/[(I+)+(I-)]
 (Parsons, Flack and Wagner, Acta Cryst. B69 (2013) 249-259).
;
_refine_ls_abs_structure_Flack 0.01(3)
_refine_ls_extinction_method none
_refine_ls_goodness_of_fit_ref 1.041
_refine_ls_hydrogen_treatment constr
_refine_ls_matrix_type full
_refine_ls_number_parameters 248
_refine_ls_number_reflns 4323
_refine_ls_number_restraints 1
_refine_ls_restrained_S_all 1.040
_refine_ls_R_factor_all 0.0493
_refine_ls_R_factor_gt 0.0472
_refine_ls_shift/su_max 0.000
_refine_ls_shift/su_mean 0.000
_refine_ls_structure_factor_coef Fsqd
_refine_ls_weighting_details 'w=1/[\s^2^(Fo^2^)+(0.0892P)^2^+0.0102P] where P=(Fo^2^+2Fc^2^)/3'
_refine_ls_weighting_scheme calc
_refine_ls_wR_factor_gt 0.1217
_refine_ls_wR_factor_ref 0.1234
_reflns_Friedel_coverage 0.810
_reflns_Friedel_fraction_full 0.910
_reflns_Friedel_fraction_max 0.859
_reflns_number_gt 4127
_reflns_number_total 4323
_reflns_threshold_expression 'I > 2\s(I)'
_cod_data_source_file d4sc04278f2.cif
_cod_data_source_block amd-r1398-dia2
_cod_depositor_comments 'Adding full bibliography for 1572161--1572166.cif.'
_cod_database_code 1572164
_shelx_shelxl_version_number 2019/3
_chemical_oxdiff_formula 'C23 H35 N1 S1 Cl1 Cu1'
_shelx_space_group_comment
;
The symmetry employed for this shelxl refinement is uniquely defined
by the following loop, which should always be used as a source of
symmetry information in preference to the above space-group names.
They are only intended as comments.
;
_shelx_estimated_absorpt_t_max 0.765
_shelx_estimated_absorpt_t_min 0.357
_olex2_refinement_description
;
1. Fixed Uiso
 At 1.2 times of:
  All C(H) groups, All C(H,H) groups
 At 1.5 times of:
  All C(H,H,H) groups
2.a Ternary CH refined with riding coordinates:
 C16(H16), C18(H18)
2.b Secondary CH2 refined with riding coordinates:
 C3(H3A,H3B), C6(H6A,H6B), C7(H7A,H7B), C19(H19A,H19B), C20(H20A,H20B),
 C21(H21A,H21B), C22(H22A,H22B), C23(H23A,H23B)
2.c Aromatic/amide H refined with riding coordinates:
 C9(H9), C10(H10), C11(H11), C12(H12), C13(H13)
2.d Idealised Me refined as rotating group:
 C5(H5A,H5B,H5C), C14(H14A,H14B,H14C), C15(H15A,H15B,H15C), C17(H17A,H17B,H17C)
;
_olex2_date_sample_data_collection 2023-09-19
_olex2_submission_special_instructions 'No special instructions were received'
_oxdiff_exptl_absorpt_empirical_details
;
Empirical correction (ABSPACK) includes:
- Absorption correction using spherical harmonics
- Frame scaling
- Detector area scaling
- B-factor correction
;
_oxdiff_exptl_absorpt_empirical_full_max 6.570
_oxdiff_exptl_absorpt_empirical_full_min 0.400

loop_
_space_group_symop_operation_xyz
'x, y, z'
'-x, y+1/2, -z'

loop_
_atom_site_label
_atom_site_type_symbol
_atom_site_fract_x
_atom_site_fract_y
_atom_site_fract_z
_atom_site_U_iso_or_equiv
_atom_site_adp_type
_atom_site_occupancy
_atom_site_site_symmetry_order
_atom_site_calc_flag
_atom_site_refinement_flags_posn
_atom_site_refinement_flags_adp
_atom_site_refinement_flags_occupancy
_atom_site_disorder_assembly
_atom_site_disorder_group
Cu1 Cu 0.51511(7) 0.33796(4) 0.44866(7) 0.02280(19) Uani 1 1 d . . . . .
Cl1 Cl 0.71653(13) 0.25666(8) 0.45532(13) 0.0284(3) Uani 1 1 d . . . . .
S1 S 0.4357(3) 0.58860(11) 0.06324(19) 0.0518(5) Uani 1 1 d . . . . .
N1 N 0.1899(5) 0.3868(3) 0.4407(4) 0.0213(8) Uani 1 1 d . . . . .
C1 C 0.3382(6) 0.4113(3) 0.4511(5) 0.0218(9) Uani 1 1 d . . . . .
C2 C 0.3531(5) 0.5086(3) 0.4803(5) 0.0232(9) Uani 1 1 d . . . . .
C3 C 0.1798(6) 0.5400(3) 0.4763(6) 0.0268(10) Uani 1 1 d . . . . .
H3A H 0.176938 0.573531 0.568024 0.032 Uiso 1 1 calc R U . . .
H3B H 0.140117 0.577857 0.388135 0.032 Uiso 1 1 calc R U . . .
C4 C 0.0748(5) 0.4571(3) 0.4668(6) 0.0251(9) Uani 1 1 d . . . . .
C5 C 0.4635(7) 0.5230(4) 0.6359(6) 0.0373(12) Uani 1 1 d . . . . .
H5A H 0.423270 0.489018 0.710350 0.056 Uiso 1 1 calc R U . . .
H5B H 0.464656 0.585166 0.661640 0.056 Uiso 1 1 calc R U . . .
H5C H 0.573168 0.503989 0.634918 0.056 Uiso 1 1 calc R U . . .
C6 C 0.4331(5) 0.5527(4) 0.3640(6) 0.0282(10) Uani 1 1 d . . . . .
H6A H 0.447148 0.615630 0.388289 0.034 Uiso 1 1 calc R U . . .
H6B H 0.541614 0.527149 0.372965 0.034 Uiso 1 1 calc R U . . .
C7 C 0.3390(7) 0.5434(4) 0.2027(6) 0.0326(11) Uani 1 1 d . . . . .
H7A H 0.233015 0.572178 0.192699 0.039 Uiso 1 1 calc R U . . .
H7B H 0.318701 0.480513 0.180893 0.039 Uiso 1 1 calc R U . . .
C8 C 0.3955(6) 0.7022(4) 0.0608(6) 0.0303(10) Uani 1 1 d . . . . .
C9 C 0.3334(6) 0.7470(4) 0.1689(5) 0.0299(10) Uani 1 1 d . . . . .
H9 H 0.307519 0.715865 0.250023 0.036 Uiso 1 1 calc R U . . .
C10 C 0.3100(6) 0.8359(4) 0.1576(5) 0.0302(9) Uani 1 1 d . . . . .
H10 H 0.267315 0.865626 0.231041 0.036 Uiso 1 1 calc R U . . .
C11 C 0.3478(7) 0.8830(4) 0.0405(6) 0.0331(11) Uani 1 1 d . . . . .
H11 H 0.333045 0.944528 0.034451 0.040 Uiso 1 1 calc R U . . .
C12 C 0.4079(6) 0.8385(5) -0.0679(6) 0.0346(10) Uani 1 1 d . . . . .
H12 H 0.434006 0.869794 -0.148648 0.042 Uiso 1 1 calc R U . . .
C13 C 0.4295(6) 0.7490(4) -0.0585(6) 0.0342(11) Uani 1 1 d . . . . .
H13 H 0.468084 0.719195 -0.134272 0.041 Uiso 1 1 calc R U . . .
C14 C 0.0262(7) 0.4376(4) 0.6145(7) 0.0356(12) Uani 1 1 d . . . . .
H14A H -0.029571 0.381209 0.606992 0.053 Uiso 1 1 calc R U . . .
H14B H -0.045848 0.483694 0.634769 0.053 Uiso 1 1 calc R U . . .
H14C H 0.122831 0.435410 0.696229 0.053 Uiso 1 1 calc R U . . .
C15 C -0.0739(6) 0.4621(4) 0.3376(7) 0.0339(11) Uani 1 1 d . . . . .
H15A H -0.040201 0.471162 0.243359 0.051 Uiso 1 1 calc R U . . .
H15B H -0.142081 0.510939 0.354451 0.051 Uiso 1 1 calc R U . . .
H15C H -0.134827 0.407444 0.332173 0.051 Uiso 1 1 calc R U . . .
C16 C 0.1363(6) 0.2937(3) 0.4238(5) 0.0245(9) Uani 1 1 d . . . . .
H16 H 0.016904 0.293246 0.413478 0.029 Uiso 1 1 calc R U . . .
C17 C 0.2111(7) 0.2438(4) 0.5665(6) 0.0349(11) Uani 1 1 d . . . . .
H17A H 0.325784 0.233771 0.570996 0.052 Uiso 1 1 calc R U . . .
H17B H 0.156277 0.187478 0.566377 0.052 Uiso 1 1 calc R U . . .
H17C H 0.199482 0.277928 0.653834 0.052 Uiso 1 1 calc R U . . .
C18 C 0.1693(5) 0.2537(3) 0.2793(5) 0.0232(9) Uani 1 1 d . . . . .
H18 H 0.287973 0.257054 0.285899 0.028 Uiso 1 1 calc R U . . .
C19 C 0.0841(6) 0.3028(4) 0.1385(5) 0.0287(10) Uani 1 1 d . . . . .
H19A H -0.033450 0.303045 0.132460 0.034 Uiso 1 1 calc R U . . .
H19B H 0.121539 0.364222 0.145237 0.034 Uiso 1 1 calc R U . . .
C20 C 0.1164(7) 0.2614(4) -0.0034(6) 0.0375(12) Uani 1 1 d . . . . .
H20A H 0.054424 0.293159 -0.091997 0.045 Uiso 1 1 calc R U . . .
H20B H 0.232364 0.267243 -0.002615 0.045 Uiso 1 1 calc R U . . .
C21 C 0.0701(7) 0.1657(5) -0.0164(7) 0.0453(14) Uani 1 1 d . . . . .
H21A H 0.101380 0.140071 -0.104941 0.054 Uiso 1 1 calc R U . . .
H21B H -0.048169 0.160006 -0.030888 0.054 Uiso 1 1 calc R U . . .
C22 C 0.1531(7) 0.1162(4) 0.1234(7) 0.0391(13) Uani 1 1 d . . . . .
H22A H 0.270765 0.115624 0.130257 0.047 Uiso 1 1 calc R U . . .
H22B H 0.114944 0.054916 0.115518 0.047 Uiso 1 1 calc R U . . .
C23 C 0.1203(6) 0.1568(4) 0.2653(7) 0.0325(11) Uani 1 1 d . . . . .
H23A H 0.181334 0.124502 0.353682 0.039 Uiso 1 1 calc R U . . .
H23B H 0.004129 0.151545 0.263745 0.039 Uiso 1 1 calc R U . . .

loop_
_atom_site_aniso_label
_atom_site_aniso_U_11
_atom_site_aniso_U_22
_atom_site_aniso_U_33
_atom_site_aniso_U_23
_atom_site_aniso_U_13
_atom_site_aniso_U_12
Cu1 0.0162(3) 0.0165(4) 0.0352(3) 0.0006(3) 0.0048(2) 0.0023(2)
Cl1 0.0220(5) 0.0206(6) 0.0444(6) 0.0041(4) 0.0110(4) 0.0053(4)
S1 0.0855(12) 0.0282(9) 0.0558(8) 0.0088(6) 0.0454(8) 0.0163(7)
N1 0.0213(19) 0.013(2) 0.0314(18) 0.0001(14) 0.0092(14) 0.0011(14)
C1 0.022(2) 0.019(3) 0.024(2) 0.0003(16) 0.0044(15) -0.0025(17)
C2 0.019(2) 0.016(2) 0.034(2) -0.0003(17) 0.0051(17) 0.0017(16)
C3 0.023(2) 0.017(3) 0.043(3) -0.0018(18) 0.0132(18) -0.0003(17)
C4 0.023(2) 0.014(2) 0.042(2) 0.0006(18) 0.0142(18) 0.0044(17)
C5 0.040(3) 0.025(3) 0.039(3) -0.003(2) -0.007(2) 0.000(2)
C6 0.021(2) 0.021(3) 0.044(3) 0.003(2) 0.0107(18) -0.0002(17)
C7 0.042(3) 0.018(3) 0.040(3) 0.004(2) 0.015(2) 0.001(2)
C8 0.033(2) 0.024(3) 0.036(2) 0.002(2) 0.0114(19) 0.0029(19)
C9 0.034(2) 0.027(3) 0.030(2) 0.0018(19) 0.0099(18) 0.0014(19)
C10 0.032(2) 0.026(3) 0.031(2) -0.004(2) 0.0038(16) 0.001(2)
C11 0.031(3) 0.023(3) 0.043(3) -0.002(2) 0.003(2) -0.0002(19)
C12 0.035(2) 0.030(3) 0.040(2) 0.007(2) 0.0116(18) -0.004(2)
C13 0.034(2) 0.035(3) 0.036(2) 0.000(2) 0.012(2) 0.003(2)
C14 0.041(3) 0.022(3) 0.051(3) -0.003(2) 0.026(2) 0.003(2)
C15 0.022(2) 0.023(3) 0.055(3) 0.001(2) 0.005(2) 0.002(2)
C16 0.023(2) 0.013(2) 0.040(3) -0.0019(18) 0.0124(18) -0.0019(17)
C17 0.046(3) 0.018(3) 0.046(3) 0.007(2) 0.019(2) 0.000(2)
C18 0.0160(18) 0.015(2) 0.038(2) -0.0041(18) 0.0049(16) -0.0009(16)
C19 0.024(2) 0.025(3) 0.034(2) -0.0032(19) 0.0008(18) 0.0002(18)
C20 0.034(3) 0.043(4) 0.032(2) -0.004(2) 0.0017(19) 0.003(2)
C21 0.035(3) 0.045(4) 0.049(3) -0.020(3) -0.003(2) 0.004(3)
C22 0.038(3) 0.023(3) 0.054(3) -0.015(2) 0.006(2) 0.000(2)
C23 0.029(2) 0.015(3) 0.054(3) -0.004(2) 0.013(2) -0.0034(18)

loop_
_atom_type_symbol
_atom_type_description
_atom_type_scat_dispersion_real
_atom_type_scat_dispersion_imag
_atom_type_scat_source
C C 0.0181 0.0091 'International Tables Vol C Tables 4.2.6.8 and 6.1.1.4'
H H 0.0000 0.0000 'International Tables Vol C Tables 4.2.6.8 and 6.1.1.4'
Cl Cl 0.3639 0.7018 'International Tables Vol C Tables 4.2.6.8 and 6.1.1.4'
Cu Cu -1.9646 0.5888 'International Tables Vol C Tables 4.2.6.8 and 6.1.1.4'
N N 0.0311 0.0180 'International Tables Vol C Tables 4.2.6.8 and 6.1.1.4'
S S 0.3331 0.5567 'International Tables Vol C Tables 4.2.6.8 and 6.1.1.4'

loop_
_exptl_crystal_face_index_h
_exptl_crystal_face_index_k
_exptl_crystal_face_index_l
_exptl_crystal_face_perp_dist
2 1 -1 0.2262
-2 -1 1 0.1587
-2 1 1 0.1578
2 -1 -1 0.2262
2 0 -1 0.2326
1 0 -1 0.2079
0 -1 -1 0.0411
1 -10 0 0.0649
-1 10 0 0.0639
5 5 0 0.2125
0 4 5 0.0443
1 -1 5 0.0554
1 -9 2 0.0551
4 1 3 0.1589
-1 2 -5 0.0305
1 9 -3 0.1122
2 -4 5 0.0637

loop_
_geom_angle_atom_site_label_1
_geom_angle_atom_site_label_2
_geom_angle_atom_site_label_3
_geom_angle
_geom_angle_site_symmetry_1
_geom_angle_site_symmetry_3
_geom_angle_publ_flag
C1 Cu1 Cl1 177.68(14) . . ?
C8 S1 C7 105.5(2) . . ?
C1 N1 C4 115.9(4) . . ?
C1 N1 C16 123.5(4) . . ?
C16 N1 C4 120.2(4) . . ?
N1 C1 Cu1 126.4(4) . . ?
N1 C1 C2 109.8(4) . . ?
C2 C1 Cu1 123.6(3) . . ?
C1 C2 C3 105.1(4) . . ?
C1 C2 C5 108.3(4) . . ?
C1 C2 C6 109.9(4) . . ?
C5 C2 C3 111.0(4) . . ?
C5 C2 C6 107.8(4) . . ?
C6 C2 C3 114.6(4) . . ?
C2 C3 H3A 110.4 . . ?
C2 C3 H3B 110.4 . . ?
H3A C3 H3B 108.6 . . ?
C4 C3 C2 106.5(4) . . ?
C4 C3 H3A 110.4 . . ?
C4 C3 H3B 110.4 . . ?
N1 C4 C3 101.9(4) . . ?
N1 C4 C14 108.4(4) . . ?
N1 C4 C15 111.5(4) . . ?
C14 C4 C3 112.3(4) . . ?
C15 C4 C3 111.8(4) . . ?
C15 C4 C14 110.6(4) . . ?
C2 C5 H5A 109.5 . . ?
C2 C5 H5B 109.5 . . ?
C2 C5 H5C 109.5 . . ?
H5A C5 H5B 109.5 . . ?
H5A C5 H5C 109.5 . . ?
H5B C5 H5C 109.5 . . ?
C2 C6 H6A 108.7 . . ?
C2 C6 H6B 108.7 . . ?
H6A C6 H6B 107.6 . . ?
C7 C6 C2 114.4(4) . . ?
C7 C6 H6A 108.7 . . ?
C7 C6 H6B 108.7 . . ?
S1 C7 H7A 108.4 . . ?
S1 C7 H7B 108.4 . . ?
C6 C7 S1 115.3(4) . . ?
C6 C7 H7A 108.4 . . ?
C6 C7 H7B 108.4 . . ?
H7A C7 H7B 107.5 . . ?
C9 C8 S1 125.0(4) . . ?
C13 C8 S1 116.2(4) . . ?
C13 C8 C9 118.8(5) . . ?
C8 C9 H9 120.0 . . ?
C10 C9 C8 120.1(5) . . ?
C10 C9 H9 120.0 . . ?
C9 C10 H10 119.5 . . ?
C9 C10 C11 121.1(5) . . ?
C11 C10 H10 119.5 . . ?
C10 C11 H11 120.5 . . ?
C10 C11 C12 118.9(5) . . ?
C12 C11 H11 120.5 . . ?
C11 C12 H12 119.8 . . ?
C13 C12 C11 120.4(5) . . ?
C13 C12 H12 119.8 . . ?
C8 C13 H13 119.6 . . ?
C12 C13 C8 120.7(5) . . ?
C12 C13 H13 119.6 . . ?
C4 C14 H14A 109.5 . . ?
C4 C14 H14B 109.5 . . ?
C4 C14 H14C 109.5 . . ?
H14A C14 H14B 109.5 . . ?
H14A C14 H14C 109.5 . . ?
H14B C14 H14C 109.5 . . ?
C4 C15 H15A 109.5 . . ?
C4 C15 H15B 109.5 . . ?
C4 C15 H15C 109.5 . . ?
H15A C15 H15B 109.5 . . ?
H15A C15 H15C 109.5 . . ?
H15B C15 H15C 109.5 . . ?
N1 C16 H16 107.2 . . ?
N1 C16 C17 109.3(4) . . ?
N1 C16 C18 110.9(4) . . ?
C17 C16 H16 107.2 . . ?
C17 C16 C18 114.6(4) . . ?
C18 C16 H16 107.2 . . ?
C16 C17 H17A 109.5 . . ?
C16 C17 H17B 109.5 . . ?
C16 C17 H17C 109.5 . . ?
H17A C17 H17B 109.5 . . ?
H17A C17 H17C 109.5 . . ?
H17B C17 H17C 109.5 . . ?
C16 C18 H18 107.8 . . ?
C19 C18 C16 112.7(4) . . ?
C19 C18 H18 107.8 . . ?
C19 C18 C23 109.6(4) . . ?
C23 C18 C16 110.8(4) . . ?
C23 C18 H18 107.8 . . ?
C18 C19 H19A 109.2 . . ?
C18 C19 H19B 109.2 . . ?
H19A C19 H19B 107.9 . . ?
C20 C19 C18 111.8(4) . . ?
C20 C19 H19A 109.2 . . ?
C20 C19 H19B 109.2 . . ?
C19 C20 H20A 109.2 . . ?
C19 C20 H20B 109.2 . . ?
H20A C20 H20B 107.9 . . ?
C21 C20 C19 112.0(5) . . ?
C21 C20 H20A 109.2 . . ?
C21 C20 H20B 109.2 . . ?
C20 C21 H21A 109.5 . . ?
C20 C21 H21B 109.5 . . ?
C20 C21 C22 110.7(5) . . ?
H21A C21 H21B 108.1 . . ?
C22 C21 H21A 109.5 . . ?
C22 C21 H21B 109.5 . . ?
C21 C22 H22A 109.2 . . ?
C21 C22 H22B 109.2 . . ?
C21 C22 C23 112.1(5) . . ?
H22A C22 H22B 107.9 . . ?
C23 C22 H22A 109.2 . . ?
C23 C22 H22B 109.2 . . ?
C18 C23 H23A 109.3 . . ?
C18 C23 H23B 109.3 . . ?
C22 C23 C18 111.5(5) . . ?
C22 C23 H23A 109.3 . . ?
C22 C23 H23B 109.3 . . ?
H23A C23 H23B 108.0 . . ?

loop_
_geom_bond_atom_site_label_1
_geom_bond_atom_site_label_2
_geom_bond_distance
_geom_bond_site_symmetry_2
_geom_bond_publ_flag
Cu1 Cl1 2.1092(12) . ?
Cu1 C1 1.883(5) . ?
S1 C7 1.808(5) . ?
S1 C8 1.772(6) . ?
N1 C1 1.301(6) . ?
N1 C4 1.511(6) . ?
N1 C16 1.494(6) . ?
C1 C2 1.514(7) . ?
C2 C3 1.545(6) . ?
C2 C5 1.536(7) . ?
C2 C6 1.544(6) . ?
C3 H3A 0.9900 . ?
C3 H3B 0.9900 . ?
C3 C4 1.543(7) . ?
C4 C14 1.532(7) . ?
C4 C15 1.527(7) . ?
C5 H5A 0.9800 . ?
C5 H5B 0.9800 . ?
C5 H5C 0.9800 . ?
C6 H6A 0.9900 . ?
C6 H6B 0.9900 . ?
C6 C7 1.520(7) . ?
C7 H7A 0.9900 . ?
C7 H7B 0.9900 . ?
C8 C9 1.403(7) . ?
C8 C13 1.392(7) . ?
C9 H9 0.9500 . ?
C9 C10 1.377(9) . ?
C10 H10 0.9500 . ?
C10 C11 1.390(8) . ?
C11 H11 0.9500 . ?
C11 C12 1.394(8) . ?
C12 H12 0.9500 . ?
C12 C13 1.381(10) . ?
C13 H13 0.9500 . ?
C14 H14A 0.9800 . ?
C14 H14B 0.9800 . ?
C14 H14C 0.9800 . ?
C15 H15A 0.9800 . ?
C15 H15B 0.9800 . ?
C15 H15C 0.9800 . ?
C16 H16 1.0000 . ?
C16 C17 1.524(7) . ?
C16 C18 1.541(6) . ?
C17 H17A 0.9800 . ?
C17 H17B 0.9800 . ?
C17 H17C 0.9800 . ?
C18 H18 1.0000 . ?
C18 C19 1.528(7) . ?
C18 C23 1.538(7) . ?
C19 H19A 0.9900 . ?
C19 H19B 0.9900 . ?
C19 C20 1.526(7) . ?
C20 H20A 0.9900 . ?
C20 H20B 0.9900 . ?
C20 C21 1.515(10) . ?
C21 H21A 0.9900 . ?
C21 H21B 0.9900 . ?
C21 C22 1.518(10) . ?
C22 H22A 0.9900 . ?
C22 H22B 0.9900 . ?
C22 C23 1.523(8) . ?
C23 H23A 0.9900 . ?
C23 H23B 0.9900 . ?

loop_
_geom_torsion_atom_site_label_1
_geom_torsion_atom_site_label_2
_geom_torsion_atom_site_label_3
_geom_torsion_atom_site_label_4
_geom_torsion
_geom_torsion_site_symmetry_1
_geom_torsion_site_symmetry_2
_geom_torsion_site_symmetry_3
_geom_torsion_site_symmetry_4
_geom_torsion_publ_flag
Cu1 C1 C2 C3 -178.2(3) . . . . ?
Cu1 C1 C2 C5 -59.6(5) . . . . ?
Cu1 C1 C2 C6 57.9(5) . . . . ?
S1 C8 C9 C10 178.6(4) . . . . ?
S1 C8 C13 C12 -177.7(4) . . . . ?
N1 C1 C2 C3 -3.2(5) . . . . ?
N1 C1 C2 C5 115.4(5) . . . . ?
N1 C1 C2 C6 -127.0(4) . . . . ?
N1 C16 C18 C19 -59.0(5) . . . . ?
N1 C16 C18 C23 177.7(4) . . . . ?
C1 N1 C4 C3 7.6(5) . . . . ?
C1 N1 C4 C14 -111.0(5) . . . . ?
C1 N1 C4 C15 127.0(5) . . . . ?
C1 N1 C16 C17 66.7(6) . . . . ?
C1 N1 C16 C18 -60.6(6) . . . . ?
C1 C2 C3 C4 7.7(5) . . . . ?
C1 C2 C6 C7 61.5(5) . . . . ?
C2 C3 C4 N1 -8.8(5) . . . . ?
C2 C3 C4 C14 107.0(5) . . . . ?
C2 C3 C4 C15 -128.0(4) . . . . ?
C2 C6 C7 S1 -176.4(3) . . . . ?
C3 C2 C6 C7 -56.6(6) . . . . ?
C4 N1 C1 Cu1 171.9(3) . . . . ?
C4 N1 C1 C2 -2.9(6) . . . . ?
C4 N1 C16 C17 -105.3(5) . . . . ?
C4 N1 C16 C18 127.4(4) . . . . ?
C5 C2 C3 C4 -109.1(5) . . . . ?
C5 C2 C6 C7 179.3(5) . . . . ?
C6 C2 C3 C4 128.5(5) . . . . ?
C7 S1 C8 C9 12.7(6) . . . . ?
C7 S1 C8 C13 -167.5(4) . . . . ?
C8 S1 C7 C6 -81.0(5) . . . . ?
C8 C9 C10 C11 -0.4(8) . . . . ?
C9 C8 C13 C12 2.2(8) . . . . ?
C9 C10 C11 C12 1.1(8) . . . . ?
C10 C11 C12 C13 -0.1(8) . . . . ?
C11 C12 C13 C8 -1.5(8) . . . . ?
C13 C8 C9 C10 -1.3(8) . . . . ?
C16 N1 C1 Cu1 -0.3(7) . . . . ?
C16 N1 C1 C2 -175.2(4) . . . . ?
C16 N1 C4 C3 -179.8(4) . . . . ?
C16 N1 C4 C14 61.6(6) . . . . ?
C16 N1 C4 C15 -60.5(6) . . . . ?
C16 C18 C19 C20 -179.2(4) . . . . ?
C16 C18 C23 C22 -179.7(4) . . . . ?
C17 C16 C18 C19 176.7(4) . . . . ?
C17 C16 C18 C23 53.4(5) . . . . ?
C18 C19 C20 C21 55.8(6) . . . . ?
C19 C18 C23 C22 55.3(5) . . . . ?
C19 C20 C21 C22 -54.4(6) . . . . ?
C20 C21 C22 C23 54.7(7) . . . . ?
C21 C22 C23 C18 -55.9(6) . . . . ?
C23 C18 C19 C20 -55.2(5) . . . . ?

loop_
_exptl_oxdiff_crystal_face_indexfrac_h
_exptl_oxdiff_crystal_face_indexfrac_k
_exptl_oxdiff_crystal_face_indexfrac_l
_exptl_oxdiff_crystal_face_x
_exptl_oxdiff_crystal_face_y
_exptl_oxdiff_crystal_face_z
1.9983 1.0012 -1.0005 -0.1095 0.3110 0.1995
-1.9983 -1.0012 1.0005 0.1095 -0.3110 -0.1995
-1.9993 0.9990 1.0012 0.0872 -0.3753 -0.0100
1.9993 -0.9990 -1.0012 -0.0872 0.3753 0.0100
1.9988 0.0011 -1.0009 -0.0984 0.3432 0.1047
0.9997 0.0010 -1.0009 -0.1350 0.1724 0.0426
0.0011 -0.9993 -1.0013 -0.1604 0.0337 -0.1143
1.2269 -9.6817 -0.1719 0.1238 0.5205 -0.8448
-1.0947 9.7338 0.1764 -0.1187 -0.4996 0.8581
4.6722 4.7801 0.2190 0.1553 0.6453 0.7480
0.1710 4.1518 5.2202 0.8548 -0.1115 0.5068
0.9663 -0.7730 5.4518 0.9788 0.1821 0.0939
1.2410 -8.9119 1.8977 0.4705 0.4952 -0.7303
4.0950 1.3102 2.8224 0.6193 0.6541 0.4343
-0.7100 2.1545 -5.4338 -0.9817 -0.1826 0.0533
0.9871 8.6479 -2.8922 -0.5564 -0.1043 0.8243
1.5401 -3.7842 4.7325 0.9102 0.3778 -0.1699
